data_4516038
loop_
_publ_author_name
'Kimura, Akifumi'
'Ishida, Takayuki'

_publ_section_title
;
 Spin-Crossover Temperature Predictable from DFT Calculation for Iron(II)
 Complexes with 4-Substituted Pybox and Related Heteroaromatic Ligands.
;
_journal_issue 6
_journal_name_full 'ACS omega'
_journal_page_first 6737
_journal_page_last 6747
_journal_paper_doi 10.1021/acsomega.8b01095
_journal_volume 3
_journal_year 2018
_chemical_formula_moiety '(C22 H20 Fe N12 O4) 2(Cl O4) 0.75(C H4 O)'
_chemical_formula_sum 'C22.75 H23 Cl2 Fe N12 O12.75'
_chemical_formula_weight 796.27
_space_group_crystal_system triclinic
_space_group_IT_number 2
_space_group_name_Hall '-P 1'
_space_group_name_H-M_alt 'P -1'
_atom_sites_solution_hydrogens geom
_atom_sites_solution_primary direct
_atom_sites_solution_secondary difmap
_cell_angle_alpha 71.995(13)
_cell_angle_beta 83.901(12)
_cell_angle_gamma 83.563(13)
_cell_formula_units_Z 4
_cell_length_a 11.085(3)
_cell_length_b 16.394(5)
_cell_length_c 17.644(5)
_cell_measurement_reflns_used 21951
_cell_measurement_temperature 100
_cell_measurement_theta_max 27.55
_cell_measurement_theta_min 3.08
_cell_volume 3021.4(15)
_computing_cell_refinement PROCESS-AUTO
_computing_data_collection PROCESS-AUTO
_computing_data_reduction PROCESS-AUTO
_computing_molecular_graphics 'CrystalStructure 4.2.1'
_computing_publication_material 'CrystalStructure 4.2.1 (Rigaku, 2016)'
_computing_structure_refinement 'SHELXL Version 2014/7 (Sheldrick, 2008)'
_computing_structure_solution 'Il Milione (Burla, et al., 2007)'
_diffrn_ambient_temperature 100
_diffrn_detector_area_resol_mean 29.412
_diffrn_measured_fraction_theta_full 0.998
_diffrn_measured_fraction_theta_max 0.998
_diffrn_measurement_device_type 'Rigaku Saturn70'
_diffrn_measurement_method \w
_diffrn_radiation_type 'Mo K\a'
_diffrn_radiation_wavelength 0.71073
_diffrn_reflns_av_R_equivalents 0.1113
_diffrn_reflns_Laue_measured_fraction_full 0.998
_diffrn_reflns_Laue_measured_fraction_max 0.998
_diffrn_reflns_limit_h_max 13
_diffrn_reflns_limit_h_min -12
_diffrn_reflns_limit_k_max 19
_diffrn_reflns_limit_k_min -19
_diffrn_reflns_limit_l_max 21
_diffrn_reflns_limit_l_min -21
_diffrn_reflns_number 46868
_diffrn_reflns_point_group_measured_fraction_full 0.998
_diffrn_reflns_point_group_measured_fraction_max 0.998
_diffrn_reflns_theta_full 25.242
_diffrn_reflns_theta_max 25.249
_diffrn_reflns_theta_min 3.082
_diffrn_standards_number 0
_exptl_absorpt_coefficient_mu 0.763
_exptl_absorpt_correction_T_max 0.964
_exptl_absorpt_correction_T_min 0.793
_exptl_absorpt_correction_type multi-scan
_exptl_absorpt_process_details 'REQAB (Rigaku, 1998)'
_exptl_crystal_colour Red
_exptl_crystal_density_diffrn 1.750
_exptl_crystal_density_method 'not measured'
_exptl_crystal_description Chip
_exptl_crystal_F_000 1626.00
_exptl_crystal_size_max 0.638
_exptl_crystal_size_mid 0.077
_exptl_crystal_size_min 0.048
_refine_diff_density_max 1.12
_refine_diff_density_min -0.77
_refine_ls_extinction_method none
_refine_ls_goodness_of_fit_ref 1.034
_refine_ls_hydrogen_treatment constr
_refine_ls_number_parameters 925
_refine_ls_number_reflns 10924
_refine_ls_number_restraints 0
_refine_ls_R_factor_all 0.1395
_refine_ls_R_factor_gt 0.0731
_refine_ls_shift/su_max 0.000
_refine_ls_structure_factor_coef Fsqd
_refine_ls_weighting_details 'w = 1/[\s^2^(Fo^2^)+(0.0900P)^2^+3.0085P] where P=(Fo^2^+2Fc^2^)/3'
_refine_ls_weighting_scheme calc
_refine_ls_wR_factor_gt 0.1603
_refine_ls_wR_factor_ref 0.1887
_reflns_Friedel_coverage 0.000
_reflns_number_gt 6370
_reflns_number_total 10924
_reflns_threshold_expression F^2^>2.0\s(F^2^)
_cod_data_source_file ao8b01095_si_001.cif
_cod_data_source_block '[Fe(N3-pybox)2](ClO4)2'
_cod_original_cell_volume 3021.6(16)
_cod_database_code 4516038

loop_
_space_group_symop_id
_space_group_symop_operation_xyz
1 +X,+Y,+Z
2 -X,-Y,-Z

loop_
_atom_site_label
_atom_site_type_symbol
_atom_site_fract_x
_atom_site_fract_y
_atom_site_fract_z
_atom_site_U_iso_or_equiv
_atom_site_adp_type
_atom_site_occupancy
_atom_site_site_symmetry_order
_atom_site_calc_flag
_atom_site_refinement_flags_posn
_atom_site_refinement_flags_adp
_atom_site_refinement_flags_occupancy
_atom_site_disorder_assembly
_atom_site_disorder_group
Fe1 Fe 0.99910(7) 0.65555(5) 0.22313(5) 0.0255(2) Uani 1 1 d . . . A 1
Fe2 Fe 0.47457(7) 0.80076(5) 0.72999(5) 0.0243(2) Uani 1 1 d . . . B 1
Cl1 Cl 0.48809(14) 0.44692(10) 0.79914(9) 0.0352(4) Uani 1 1 d . . . C 1
Cl2 Cl 0.60093(15) 0.16199(10) 0.57365(10) 0.0396(4) Uani 1 1 d . . . D 1
Cl3 Cl 0.97449(14) 0.67148(10) 0.77703(9) 0.0362(4) Uani 1 1 d . . . E 1
Cl4 Cl 0.81807(15) 0.99242(11) 0.11486(11) 0.0436(4) Uani 1 1 d . . . F 1
O1 O 1.2579(3) 0.8242(2) 0.1794(2) 0.0284(9) Uani 1 1 d . . . A 1
O2 O 1.0062(3) 0.4385(2) 0.4121(2) 0.0319(10) Uani 1 1 d . . . A 1
O3 O 0.6891(4) 0.7880(3) 0.2787(2) 0.0330(10) Uani 1 1 d . . . A 1
O4 O 1.0336(3) 0.5731(2) 0.0274(2) 0.0295(10) Uani 1 1 d . . . A 1
O5 O 0.5397(3) 0.6452(2) 0.5890(2) 0.0288(9) Uani 1 1 d . . . B 1
O6 O 0.7228(4) 0.9553(3) 0.7476(2) 0.0327(10) Uani 1 1 d . . . B 1
O7 O 0.1968(4) 0.9763(2) 0.6441(2) 0.0329(10) Uani 1 1 d . . . B 1
O8 O 0.4426(3) 0.6197(2) 0.9447(2) 0.0260(9) Uani 1 1 d . . . B 1
O9 O 0.5542(4) 0.3739(3) 0.8499(3) 0.0474(12) Uani 1 1 d . . . C 1
O10 O 0.5703(4) 0.5104(3) 0.7573(3) 0.0477(12) Uani 1 1 d . . . C 1
O11 O 0.4309(4) 0.4203(3) 0.7419(2) 0.0361(10) Uani 1 1 d . . . C 1
O12 O 0.3965(4) 0.4827(3) 0.8464(3) 0.0589(14) Uani 1 1 d . . . C 1
O13 O 0.6606(4) 0.0768(3) 0.5874(3) 0.0401(11) Uani 1 1 d . . . D 1
O14 O 0.6846(5) 0.2244(3) 0.5386(3) 0.0664(15) Uani 1 1 d . . . D 1
O15 O 0.5016(4) 0.1716(3) 0.5236(3) 0.0447(12) Uani 1 1 d . . . D 1
O16 O 0.5514(4) 0.1734(3) 0.6490(3) 0.0504(13) Uani 1 1 d . . . D 1
O17 O 1.0525(4) 0.7258(3) 0.7162(2) 0.0397(11) Uani 1 1 d . . . E 1
O18 O 1.0489(5) 0.6069(3) 0.8310(3) 0.0607(14) Uani 1 1 d . . . E 1
O19 O 0.8979(4) 0.7228(3) 0.8196(3) 0.0505(13) Uani 1 1 d . . . E 1
O20 O 0.8995(4) 0.6313(3) 0.7397(3) 0.0408(11) Uani 1 1 d . . . E 1
O21 O 0.7978(4) 0.9261(3) 0.0824(3) 0.0595(14) Uani 1 1 d . . . F 1
O22 O 0.7355(4) 1.0658(3) 0.0812(3) 0.0474(12) Uani 1 1 d . . . F 1
O23 O 0.9397(4) 1.0176(3) 0.0924(4) 0.0712(17) Uani 1 1 d . . . F 1
O24 O 0.7950(6) 0.9641(3) 0.1997(3) 0.0786(18) Uani 1 1 d . . . F 1
N1 N 1.0948(4) 0.7568(3) 0.1726(3) 0.0241(11) Uani 1 1 d . . . A 1
N2 N 1.1320(4) 0.6295(3) 0.2903(3) 0.0250(11) Uani 1 1 d . . . A 1
N3 N 0.9543(4) 0.5449(3) 0.3012(3) 0.0270(11) Uani 1 1 d . . . A 1
N4 N 1.4201(4) 0.5605(3) 0.4365(3) 0.0300(12) Uani 1 1 d . . . A 1
N5 N 1.5133(5) 0.6007(3) 0.4191(3) 0.0287(12) Uani 1 1 d . . . A 1
N6 N 1.6035(5) 0.6281(3) 0.4123(3) 0.0361(13) Uani 1 1 d . . . A 1
N7 N 0.8784(4) 0.7209(3) 0.2793(3) 0.0292(12) Uani 1 1 d . . . A 1
N8 N 0.8678(4) 0.6816(3) 0.1542(3) 0.0239(11) Uani 1 1 d . . . A 1
N9 N 1.0680(4) 0.5997(3) 0.1414(3) 0.0256(11) Uani 1 1 d . . . A 1
N10 N 0.5940(4) 0.7417(3) -0.0035(3) 0.0300(12) Uani 1 1 d . . . A 1
N11 N 0.4895(5) 0.7672(3) 0.0190(3) 0.0304(12) Uani 1 1 d . . . A 1
N12 N 0.3909(5) 0.7885(4) 0.0301(3) 0.0415(14) Uani 1 1 d . . . A 1
N13 N 0.4523(4) 0.7182(3) 0.6731(3) 0.0250(11) Uani 1 1 d . . . B 1
N14 N 0.6264(4) 0.8007(3) 0.6693(3) 0.0227(11) Uani 1 1 d . . . B 1
N15 N 0.5534(4) 0.8853(3) 0.7625(3) 0.0279(12) Uani 1 1 d . . . B 1
N16 N 0.9609(5) 0.7914(3) 0.5373(3) 0.0394(14) Uani 1 1 d . . . B 1
N17 N 1.0419(5) 0.8297(4) 0.5507(3) 0.0457(15) Uani 1 1 d . . . B 1
N18 N 1.1264(6) 0.8601(4) 0.5580(4) 0.0608(18) Uani 1 1 d . . . B 1
N19 N 0.3764(4) 0.8963(3) 0.6593(3) 0.0255(11) Uani 1 1 d . . . B 1
N20 N 0.3226(4) 0.7971(3) 0.7920(3) 0.0230(11) Uani 1 1 d . . . B 1
N21 N 0.5156(4) 0.7052(3) 0.8255(3) 0.0271(11) Uani 1 1 d . . . B 1
N22 N 0.0046(4) 0.7885(3) 0.9402(3) 0.0286(12) Uani 1 1 d . . . B 1
N23 N -0.0869(5) 0.8391(3) 0.9178(3) 0.0305(12) Uani 1 1 d . . . B 1
N24 N -0.1762(5) 0.8791(4) 0.9075(3) 0.0450(15) Uani 1 1 d . . . B 1
C1 C 1.0931(5) 0.8331(4) 0.1004(4) 0.0303(14) Uani 1 1 d . . . A 1
H1 H 1.0110 0.8641 0.0948 0.036 Uiso 1 1 calc R U . A 1
H2 H 1.1197 0.8167 0.0514 0.036 Uiso 1 1 calc R U . A 1
C2 C 1.1842(5) 0.8871(4) 0.1177(4) 0.0332(15) Uani 1 1 d . . . A 1
H3 H 1.2361 0.9135 0.0689 0.040 Uiso 1 1 calc R U . A 1
H4 H 1.1418 0.9332 0.1383 0.040 Uiso 1 1 calc R U . A 1
C3 C 1.1910(5) 0.7573(3) 0.2079(3) 0.0228(13) Uani 1 1 d . . . A 1
C4 C 1.2208(5) 0.6841(3) 0.2764(3) 0.0244(13) Uani 1 1 d . . . A 1
C5 C 1.3172(5) 0.6665(3) 0.3214(3) 0.0255(14) Uani 1 1 d . . . A 1
H5 H 1.3782 0.7058 0.3106 0.031 Uiso 1 1 calc R U . A 1
C6 C 1.3259(5) 0.5889(4) 0.3847(3) 0.0221(13) Uani 1 1 d . . . A 1
C7 C 1.2330(5) 0.5333(4) 0.4010(3) 0.0293(14) Uani 1 1 d . . . A 1
H6 H 1.2352 0.4816 0.4444 0.035 Uiso 1 1 calc R U . A 1
C8 C 1.1377(5) 0.5561(4) 0.3517(3) 0.0266(14) Uani 1 1 d . . . A 1
C9 C 1.0286(5) 0.5115(4) 0.3547(4) 0.0274(14) Uani 1 1 d . . . A 1
C10 C 0.8893(5) 0.4162(4) 0.3932(4) 0.0341(15) Uani 1 1 d . . . A 1
H7 H 0.8263 0.4139 0.4378 0.041 Uiso 1 1 calc R U . A 1
H8 H 0.8995 0.3598 0.3827 0.041 Uiso 1 1 calc R U . A 1
C11 C 0.8543(5) 0.4887(4) 0.3180(4) 0.0336(15) Uani 1 1 d . . . A 1
H9 H 0.8484 0.4658 0.2729 0.040 Uiso 1 1 calc R U . A 1
H10 H 0.7756 0.5201 0.3281 0.040 Uiso 1 1 calc R U . A 1
C12 C 0.8619(6) 0.7416(4) 0.3547(4) 0.0408(17) Uani 1 1 d . . . A 1
H11 H 0.9314 0.7709 0.3617 0.049 Uiso 1 1 calc R U . A 1
H12 H 0.8525 0.6891 0.4007 0.049 Uiso 1 1 calc R U . A 1
C13 C 0.7439(6) 0.8021(4) 0.3458(3) 0.0327(15) Uani 1 1 d . . . A 1
H13 H 0.6890 0.7867 0.3953 0.039 Uiso 1 1 calc R U . A 1
H14 H 0.7620 0.8628 0.3334 0.039 Uiso 1 1 calc R U . A 1
C14 C 0.7780(5) 0.7472(4) 0.2450(3) 0.0270(14) Uani 1 1 d . . . A 1
C15 C 0.7656(5) 0.7275(3) 0.1707(3) 0.0252(13) Uani 1 1 d . . . A 1
C16 C 0.6700(5) 0.7492(4) 0.1227(3) 0.0272(14) Uani 1 1 d . . . A 1
H15 H 0.5983 0.7811 0.1358 0.033 Uiso 1 1 calc R U . A 1
C17 C 0.6815(5) 0.7230(4) 0.0539(3) 0.0264(14) Uani 1 1 d . . . A 1
C18 C 0.7890(5) 0.6769(4) 0.0362(3) 0.0254(13) Uani 1 1 d . . . A 1
H16 H 0.7996 0.6595 -0.0109 0.030 Uiso 1 1 calc R U . A 1
C19 C 0.8787(5) 0.6574(3) 0.0883(3) 0.0238(13) Uani 1 1 d . . . A 1
C20 C 0.9969(5) 0.6079(4) 0.0850(4) 0.0279(14) Uani 1 1 d . . . A 1
C21 C 1.1484(5) 0.5218(4) 0.0526(4) 0.0334(15) Uani 1 1 d . . . A 1
H17 H 1.2132 0.5337 0.0084 0.040 Uiso 1 1 calc R U . A 1
H18 H 1.1372 0.4594 0.0703 0.040 Uiso 1 1 calc R U . A 1
C22 C 1.1804(5) 0.5505(4) 0.1219(4) 0.0302(14) Uani 1 1 d . . . A 1
H19 H 1.2018 0.5004 0.1681 0.036 Uiso 1 1 calc R U . A 1
H20 H 1.2495 0.5872 0.1056 0.036 Uiso 1 1 calc R U . A 1
C23 C 0.3572(5) 0.6636(4) 0.6691(4) 0.0292(14) Uani 1 1 d . . . B 1
H21 H 0.2816 0.6990 0.6501 0.035 Uiso 1 1 calc R U . B 1
H22 H 0.3382 0.6218 0.7220 0.035 Uiso 1 1 calc R U . B 1
C24 C 0.4150(5) 0.6179(4) 0.6090(4) 0.0316(15) Uani 1 1 d . . . B 1
H23 H 0.4166 0.5547 0.6329 0.038 Uiso 1 1 calc R U . B 1
H24 H 0.3689 0.6351 0.5607 0.038 Uiso 1 1 calc R U . B 1
C25 C 0.5443(5) 0.7024(3) 0.6280(3) 0.0260(14) Uani 1 1 d . . . B 1
C26 C 0.6515(5) 0.7481(4) 0.6224(3) 0.0247(13) Uani 1 1 d . . . B 1
C27 C 0.7611(5) 0.7455(4) 0.5784(3) 0.0267(14) Uani 1 1 d . . . B 1
H25 H 0.7764 0.7094 0.5449 0.032 Uiso 1 1 calc R U . B 1
C28 C 0.8494(5) 0.7976(4) 0.5841(3) 0.0279(14) Uani 1 1 d . . . B 1
C29 C 0.8250(5) 0.8505(4) 0.6330(3) 0.0276(14) Uani 1 1 d . . . B 1
H26 H 0.8841 0.8863 0.6374 0.033 Uiso 1 1 calc R U . B 1
C30 C 0.7132(5) 0.8499(4) 0.6749(3) 0.0268(14) Uani 1 1 d . . . B 1
C31 C 0.6633(5) 0.8980(4) 0.7300(3) 0.0279(14) Uani 1 1 d . . . B 1
C32 C 0.6323(5) 0.9973(4) 0.7943(4) 0.0322(15) Uani 1 1 d . . . B 1
H27 H 0.6089 1.0574 0.7629 0.039 Uiso 1 1 calc R U . B 1
H28 H 0.6649 0.9974 0.8444 0.039 Uiso 1 1 calc R U . B 1
C33 C 0.5232(6) 0.9425(4) 0.8122(4) 0.0357(16) Uani 1 1 d . . . B 1
H29 H 0.5143 0.9092 0.8696 0.043 Uiso 1 1 calc R U . B 1
H30 H 0.4468 0.9789 0.7974 0.043 Uiso 1 1 calc R U . B 1
C34 C 0.3977(5) 0.9639(4) 0.5836(3) 0.0313(15) Uani 1 1 d . . . B 1
H31 H 0.4272 0.9390 0.5399 0.038 Uiso 1 1 calc R U . B 1
H32 H 0.4578 1.0022 0.5881 0.038 Uiso 1 1 calc R U . B 1
C35 C 0.2723(6) 1.0126(4) 0.5691(3) 0.0350(16) Uani 1 1 d . . . B 1
H33 H 0.2770 1.0751 0.5585 0.042 Uiso 1 1 calc R U . B 1
H34 H 0.2384 1.0030 0.5232 0.042 Uiso 1 1 calc R U . B 1
C36 C 0.2672(5) 0.9099(4) 0.6864(3) 0.0264(14) Uani 1 1 d . . . B 1
C37 C 0.2275(5) 0.8529(4) 0.7648(3) 0.0241(13) Uani 1 1 d . . . B 1
C38 C 0.1170(5) 0.8528(4) 0.8095(3) 0.0270(14) Uani 1 1 d . . . B 1
H35 H 0.0499 0.8919 0.7888 0.032 Uiso 1 1 calc R U . B 1
C39 C 0.1068(5) 0.7943(4) 0.8853(3) 0.0226(13) Uani 1 1 d . . . B 1
C40 C 0.2057(5) 0.7348(3) 0.9134(3) 0.0243(13) Uani 1 1 d . . . B 1
H36 H 0.1997 0.6934 0.9647 0.029 Uiso 1 1 calc R U . B 1
C41 C 0.3104(5) 0.7383(4) 0.8649(3) 0.0225(13) Uani 1 1 d . . . B 1
C42 C 0.4258(5) 0.6856(3) 0.8791(3) 0.0247(13) Uani 1 1 d . . . B 1
C43 C 0.5679(5) 0.5818(4) 0.9330(4) 0.0304(14) Uani 1 1 d . . . B 1
H37 H 0.5673 0.5235 0.9276 0.036 Uiso 1 1 calc R U . B 1
H38 H 0.6158 0.5780 0.9784 0.036 Uiso 1 1 calc R U . B 1
C44 C 0.6216(5) 0.6444(4) 0.8547(3) 0.0290(14) Uani 1 1 d . . . B 1
H39 H 0.6875 0.6745 0.8653 0.035 Uiso 1 1 calc R U . B 1
H40 H 0.6538 0.6135 0.8157 0.035 Uiso 1 1 calc R U . B 1
O27 O 0.5700(12) 0.9355(7) 0.0113(8) 0.080(4) Uani 0.5 1 d . . P G 2
C46 C 0.5000 1.0000 0.0000 0.137(9) Uani 1 2 d S . P G 2
O25 O 0.9162(8) 1.0462(6) 0.6134(6) 0.051(2) Uani 0.5 1 d . . P H 3
O26 O 0.8833(13) 1.1738(11) 0.6528(9) 0.117(5) Uani 0.5 1 d . . P H 3
C45 C 0.9390(9) 1.0846(6) 0.6732(6) 0.083(3) Uani 1 1 d . . . H 3

loop_
_atom_site_aniso_label
_atom_site_aniso_U_11
_atom_site_aniso_U_22
_atom_site_aniso_U_33
_atom_site_aniso_U_23
_atom_site_aniso_U_13
_atom_site_aniso_U_12
Fe1 0.0254(5) 0.0243(5) 0.0280(5) -0.0078(4) -0.0065(4) -0.0031(4)
Fe2 0.0256(5) 0.0241(5) 0.0222(5) -0.0045(4) -0.0014(4) -0.0054(4)
Cl1 0.0392(9) 0.0337(9) 0.0318(9) -0.0052(7) -0.0069(7) -0.0091(7)
Cl2 0.0455(10) 0.0309(9) 0.0398(10) -0.0061(7) -0.0073(8) -0.0009(8)
Cl3 0.0356(9) 0.0393(9) 0.0351(9) -0.0116(8) -0.0025(7) -0.0086(8)
Cl4 0.0417(10) 0.0355(10) 0.0537(11) -0.0129(8) -0.0082(8) -0.0004(8)
O1 0.028(2) 0.024(2) 0.033(2) -0.0052(18) -0.0084(19) -0.0052(18)
O2 0.034(2) 0.027(2) 0.033(2) -0.002(2) -0.0060(19) -0.0100(19)
O3 0.031(2) 0.038(3) 0.034(2) -0.017(2) -0.0005(19) -0.001(2)
O4 0.028(2) 0.030(2) 0.033(2) -0.013(2) -0.0046(19) -0.0028(19)
O5 0.030(2) 0.025(2) 0.033(2) -0.0107(19) -0.0003(19) -0.0044(18)
O6 0.034(2) 0.035(2) 0.032(2) -0.011(2) -0.0031(19) -0.011(2)
O7 0.036(2) 0.030(2) 0.025(2) 0.0001(19) -0.0023(19) 0.004(2)
O8 0.025(2) 0.024(2) 0.024(2) 0.0014(18) -0.0050(17) -0.0009(17)
O9 0.048(3) 0.041(3) 0.044(3) 0.010(2) -0.018(2) -0.016(2)
O10 0.052(3) 0.042(3) 0.046(3) -0.001(2) -0.008(2) -0.021(2)
O11 0.039(3) 0.033(2) 0.038(3) -0.006(2) -0.012(2) -0.011(2)
O12 0.062(3) 0.063(3) 0.055(3) -0.029(3) 0.010(3) -0.002(3)
O13 0.043(3) 0.032(3) 0.043(3) -0.010(2) -0.007(2) 0.005(2)
O14 0.054(3) 0.057(3) 0.079(4) -0.006(3) 0.002(3) -0.017(3)
O15 0.049(3) 0.046(3) 0.042(3) -0.015(2) -0.024(2) 0.010(2)
O16 0.051(3) 0.061(3) 0.047(3) -0.031(3) -0.005(2) 0.005(3)
O17 0.034(2) 0.044(3) 0.041(3) -0.012(2) 0.004(2) -0.013(2)
O18 0.070(4) 0.060(3) 0.044(3) -0.002(3) -0.020(3) 0.001(3)
O19 0.033(3) 0.069(3) 0.063(3) -0.037(3) 0.007(2) -0.018(2)
O20 0.043(3) 0.039(3) 0.045(3) -0.015(2) -0.005(2) -0.014(2)
O21 0.054(3) 0.051(3) 0.089(4) -0.034(3) -0.019(3) -0.016(3)
O22 0.045(3) 0.040(3) 0.051(3) -0.009(2) -0.011(2) 0.010(2)
O23 0.033(3) 0.054(3) 0.139(5) -0.051(4) 0.008(3) -0.009(2)
O24 0.133(5) 0.054(3) 0.038(3) 0.016(3) -0.022(3) -0.032(3)
N1 0.027(3) 0.021(3) 0.025(3) -0.006(2) -0.008(2) 0.000(2)
N2 0.027(3) 0.024(3) 0.025(3) -0.006(2) -0.008(2) -0.003(2)
N3 0.022(3) 0.031(3) 0.030(3) -0.009(2) -0.005(2) -0.006(2)
N4 0.029(3) 0.028(3) 0.030(3) -0.002(2) -0.006(2) -0.006(2)
N5 0.034(3) 0.027(3) 0.025(3) -0.005(2) -0.008(2) -0.004(3)
N6 0.035(3) 0.036(3) 0.038(3) -0.006(3) -0.013(3) -0.012(3)
N7 0.031(3) 0.031(3) 0.028(3) -0.011(2) -0.001(2) -0.009(2)
N8 0.028(3) 0.018(3) 0.026(3) -0.005(2) -0.007(2) -0.001(2)
N9 0.021(3) 0.022(3) 0.036(3) -0.011(2) -0.004(2) -0.004(2)
N10 0.021(3) 0.037(3) 0.031(3) -0.010(2) -0.005(2) 0.003(2)
N11 0.034(3) 0.028(3) 0.029(3) -0.008(2) -0.006(3) 0.000(3)
N12 0.036(3) 0.048(4) 0.037(3) -0.009(3) -0.009(3) 0.007(3)
N13 0.031(3) 0.023(3) 0.022(3) -0.005(2) -0.007(2) -0.006(2)
N14 0.020(3) 0.027(3) 0.018(3) -0.003(2) 0.001(2) -0.005(2)
N15 0.032(3) 0.030(3) 0.023(3) -0.007(2) -0.004(2) -0.007(2)
N16 0.033(3) 0.044(3) 0.042(3) -0.014(3) 0.012(3) -0.016(3)
N17 0.035(3) 0.048(4) 0.052(4) -0.014(3) 0.007(3) -0.014(3)
N18 0.045(4) 0.073(5) 0.066(5) -0.024(4) 0.019(3) -0.023(4)
N19 0.030(3) 0.024(3) 0.020(3) -0.005(2) 0.003(2) -0.007(2)
N20 0.023(3) 0.025(3) 0.021(3) -0.005(2) -0.006(2) -0.003(2)
N21 0.027(3) 0.027(3) 0.025(3) -0.003(2) -0.001(2) -0.004(2)
N22 0.023(3) 0.036(3) 0.024(3) -0.006(2) -0.004(2) 0.002(2)
N23 0.032(3) 0.035(3) 0.021(3) -0.004(2) 0.005(2) -0.005(3)
N24 0.035(3) 0.051(4) 0.040(4) -0.006(3) -0.002(3) 0.013(3)
C1 0.030(3) 0.026(3) 0.031(4) -0.003(3) -0.010(3) 0.002(3)
C2 0.035(4) 0.029(4) 0.034(4) -0.006(3) -0.006(3) 0.000(3)
C3 0.023(3) 0.020(3) 0.029(3) -0.012(3) -0.002(3) -0.002(3)
C4 0.018(3) 0.024(3) 0.032(3) -0.007(3) -0.006(3) -0.002(3)
C5 0.026(3) 0.021(3) 0.031(3) -0.010(3) 0.001(3) -0.004(3)
C6 0.020(3) 0.031(3) 0.019(3) -0.011(3) -0.005(3) -0.003(3)
C7 0.035(4) 0.026(3) 0.024(3) -0.003(3) 0.002(3) -0.006(3)
C8 0.024(3) 0.027(3) 0.030(3) -0.008(3) -0.005(3) -0.004(3)
C9 0.032(4) 0.019(3) 0.031(4) -0.010(3) 0.001(3) -0.003(3)
C10 0.024(3) 0.041(4) 0.038(4) -0.009(3) -0.004(3) -0.011(3)
C11 0.026(3) 0.029(4) 0.048(4) -0.014(3) -0.001(3) -0.010(3)
C12 0.038(4) 0.052(4) 0.038(4) -0.021(3) 0.000(3) -0.008(3)
C13 0.044(4) 0.034(4) 0.026(3) -0.017(3) -0.009(3) -0.005(3)
C14 0.028(3) 0.023(3) 0.030(4) -0.009(3) 0.003(3) -0.004(3)
C15 0.025(3) 0.018(3) 0.032(4) -0.007(3) -0.006(3) -0.002(3)
C16 0.024(3) 0.022(3) 0.037(4) -0.011(3) 0.005(3) -0.007(3)
C17 0.031(3) 0.023(3) 0.025(3) -0.004(3) -0.009(3) -0.002(3)
C18 0.028(3) 0.028(3) 0.023(3) -0.010(3) -0.001(3) -0.004(3)
C19 0.022(3) 0.024(3) 0.023(3) -0.005(3) -0.002(3) -0.004(3)
C20 0.030(3) 0.024(3) 0.031(4) -0.009(3) -0.002(3) -0.007(3)
C21 0.029(4) 0.029(4) 0.038(4) -0.006(3) -0.003(3) 0.005(3)
C22 0.019(3) 0.030(3) 0.035(4) -0.003(3) -0.004(3) 0.008(3)
C23 0.023(3) 0.030(3) 0.036(4) -0.010(3) -0.001(3) -0.007(3)
C24 0.033(4) 0.031(4) 0.033(4) -0.010(3) -0.002(3) -0.013(3)
C25 0.029(3) 0.019(3) 0.028(3) -0.004(3) -0.005(3) 0.000(3)
C26 0.025(3) 0.028(3) 0.018(3) 0.000(3) -0.010(3) 0.004(3)
C27 0.032(4) 0.020(3) 0.024(3) -0.002(3) 0.000(3) 0.000(3)
C28 0.028(3) 0.024(3) 0.028(3) -0.005(3) 0.002(3) 0.001(3)
C29 0.023(3) 0.027(3) 0.030(3) -0.001(3) -0.009(3) -0.004(3)
C30 0.027(3) 0.029(3) 0.024(3) -0.007(3) -0.003(3) 0.002(3)
C31 0.032(4) 0.022(3) 0.028(3) 0.000(3) -0.015(3) -0.007(3)
C32 0.037(4) 0.027(3) 0.035(4) -0.011(3) -0.008(3) -0.003(3)
C33 0.045(4) 0.040(4) 0.023(3) -0.010(3) 0.007(3) -0.014(3)
C34 0.042(4) 0.027(3) 0.025(3) -0.005(3) 0.002(3) -0.015(3)
C35 0.051(4) 0.027(4) 0.019(3) 0.006(3) 0.001(3) -0.007(3)
C36 0.030(4) 0.024(3) 0.026(3) -0.009(3) -0.006(3) 0.000(3)
C37 0.028(3) 0.026(3) 0.021(3) -0.010(3) -0.005(3) -0.003(3)
C38 0.025(3) 0.037(4) 0.021(3) -0.009(3) -0.008(3) 0.000(3)
C39 0.022(3) 0.027(3) 0.021(3) -0.010(3) -0.001(3) -0.002(3)
C40 0.031(3) 0.020(3) 0.019(3) 0.002(2) -0.007(3) -0.006(3)
C41 0.021(3) 0.028(3) 0.022(3) -0.011(3) -0.002(3) -0.004(3)
C42 0.030(3) 0.022(3) 0.024(3) -0.006(3) -0.007(3) -0.007(3)
C43 0.022(3) 0.028(3) 0.038(4) -0.007(3) -0.004(3) 0.003(3)
C44 0.019(3) 0.037(4) 0.030(4) -0.011(3) 0.002(3) 0.001(3)
O27 0.088(10) 0.033(6) 0.131(11) -0.029(7) -0.049(8) 0.002(6)
C46 0.057(9) 0.19(2) 0.26(2) -0.21(2) 0.034(12) -0.036(11)
O25 0.050(6) 0.046(6) 0.053(6) -0.009(5) -0.010(5) -0.006(5)
O26 0.091(10) 0.159(15) 0.132(13) -0.080(12) -0.022(9) -0.017(10)
C45 0.077(7) 0.062(6) 0.117(9) -0.042(6) -0.002(6) -0.003(5)

loop_
_atom_type_symbol
_atom_type_description
_atom_type_scat_dispersion_real
_atom_type_scat_dispersion_imag
_atom_type_scat_source
C C 0.0033 0.0016
;
International Tables for Crystallography
(Vol. C, Tables 4.2.6.8 and 6.1.1.4)
;
H H 0.0000 0.0000
;
International Tables for Crystallography
(Vol. C, Table 6.1.1.4)
;
Cl Cl 0.1484 0.1585
;
International Tables for Crystallography
(Vol. C, Tables 4.2.6.8 and 6.1.1.4)
;
Fe Fe 0.3463 0.8444
;
International Tables for Crystallography
(Vol. C, Tables 4.2.6.8 and 6.1.1.4)
;
N N 0.0061 0.0033
;
International Tables for Crystallography
(Vol. C, Tables 4.2.6.8 and 6.1.1.4)
;
O O 0.0106 0.0060
;
International Tables for Crystallography
(Vol. C, Tables 4.2.6.8 and 6.1.1.4)
;

loop_
_geom_angle_atom_site_label_1
_geom_angle_atom_site_label_2
_geom_angle_atom_site_label_3
_geom_angle
_geom_angle_site_symmetry_1
N2 Fe1 N8 179.0(2) .
N2 Fe1 N9 99.93(19) .
N8 Fe1 N9 79.21(19) .
N2 Fe1 N3 79.30(19) .
N8 Fe1 N3 101.19(19) .
N9 Fe1 N3 92.95(19) .
N2 Fe1 N1 78.81(19) .
N8 Fe1 N1 100.71(19) .
N9 Fe1 N1 91.64(18) .
N3 Fe1 N1 158.09(19) .
N2 Fe1 N7 101.5(2) .
N8 Fe1 N7 79.3(2) .
N9 Fe1 N7 158.54(19) .
N3 Fe1 N7 90.70(19) .
N1 Fe1 N7 92.81(19) .
N14 Fe2 N20 178.3(2) .
N14 Fe2 N13 79.1(2) .
N20 Fe2 N13 99.7(2) .
N14 Fe2 N21 98.73(19) .
N20 Fe2 N21 79.95(19) .
N13 Fe2 N21 90.34(19) .
N14 Fe2 N15 79.8(2) .
N20 Fe2 N15 101.3(2) .
N13 Fe2 N15 158.9(2) .
N21 Fe2 N15 93.83(19) .
N14 Fe2 N19 102.65(19) .
N20 Fe2 N19 78.69(19) .
N13 Fe2 N19 94.34(19) .
N21 Fe2 N19 158.6(2) .
N15 Fe2 N19 89.27(19) .
O10 Cl1 O9 109.5(3) .
O10 Cl1 O12 109.7(3) .
O9 Cl1 O12 109.7(3) .
O10 Cl1 O11 109.2(3) .
O9 Cl1 O11 109.3(3) .
O12 Cl1 O11 109.4(3) .
O14 Cl2 O13 110.6(3) .
O14 Cl2 O16 108.1(3) .
O13 Cl2 O16 109.3(3) .
O14 Cl2 O15 111.5(3) .
O13 Cl2 O15 108.9(3) .
O16 Cl2 O15 108.5(3) .
O18 Cl3 O20 109.8(3) .
O18 Cl3 O17 108.8(3) .
O20 Cl3 O17 109.0(3) .
O18 Cl3 O19 110.2(3) .
O20 Cl3 O19 109.4(3) .
O17 Cl3 O19 109.7(3) .
O21 Cl4 O24 109.9(3) .
O21 Cl4 O23 110.4(3) .
O24 Cl4 O23 111.2(4) .
O21 Cl4 O22 107.8(3) .
O24 Cl4 O22 109.6(3) .
O23 Cl4 O22 107.8(3) .
C3 O1 C2 104.2(4) .
C9 O2 C10 104.1(4) .
C14 O3 C13 104.3(4) .
C20 O4 C21 104.7(4) .
C25 O5 C24 104.3(4) .
C31 O6 C32 105.2(4) .
C36 O7 C35 104.4(4) .
C42 O8 C43 105.4(4) .
C3 N1 C1 107.0(4) .
C3 N1 Fe1 114.7(4) .
C1 N1 Fe1 138.1(4) .
C8 N2 C4 119.6(5) .
C8 N2 Fe1 119.8(4) .
C4 N2 Fe1 120.6(4) .
C9 N3 C11 107.2(5) .
C9 N3 Fe1 114.7(4) .
C11 N3 Fe1 138.0(4) .
N5 N4 C6 117.6(5) .
N6 N5 N4 170.2(6) .
C14 N7 C12 106.7(5) .
C14 N7 Fe1 114.1(4) .
C12 N7 Fe1 138.8(4) .
C19 N8 C15 119.3(5) .
C19 N8 Fe1 120.6(4) .
C15 N8 Fe1 120.1(4) .
C20 N9 C22 105.9(5) .
C20 N9 Fe1 114.4(4) .
C22 N9 Fe1 139.7(4) .
N11 N10 C17 115.2(5) .
N12 N11 N10 170.7(6) .
C25 N13 C23 107.0(5) .
C25 N13 Fe2 115.3(4) .
C23 N13 Fe2 137.6(4) .
C30 N14 C26 119.1(5) .
C30 N14 Fe2 120.6(4) .
C26 N14 Fe2 120.3(4) .
C31 N15 C33 107.4(5) .
C31 N15 Fe2 114.2(4) .
C33 N15 Fe2 138.4(4) .
N17 N16 C28 113.9(5) .
N18 N17 N16 171.8(7) .
C36 N19 C34 107.7(5) .
C36 N19 Fe2 115.5(4) .
C34 N19 Fe2 136.6(4) .
C37 N20 C41 119.3(5) .
C37 N20 Fe2 120.9(4) .
C41 N20 Fe2 119.8(4) .
C42 N21 C44 107.4(5) .
C42 N21 Fe2 114.2(4) .
C44 N21 Fe2 138.3(4) .
N23 N22 C39 117.0(5) .
N24 N23 N22 170.7(6) .
N1 C1 C2 102.0(4) .
N1 C1 H1 111.4 .
C2 C1 H1 111.4 .
N1 C1 H2 111.4 .
C2 C1 H2 111.4 .
H1 C1 H2 109.2 .
O1 C2 C1 104.0(4) .
O1 C2 H3 110.9 .
C1 C2 H3 110.9 .
O1 C2 H4 110.9 .
C1 C2 H4 110.9 .
H3 C2 H4 109.0 .
N1 C3 O1 118.5(5) .
N1 C3 C4 118.0(5) .
O1 C3 C4 123.4(5) .
C5 C4 N2 122.0(5) .
C5 C4 C3 130.2(5) .
N2 C4 C3 107.8(5) .
C4 C5 C6 119.0(5) .
C4 C5 H5 120.5 .
C6 C5 H5 120.5 .
C7 C6 N4 114.2(5) .
C7 C6 C5 119.5(5) .
N4 C6 C5 126.3(5) .
C8 C7 C6 117.7(5) .
C8 C7 H6 121.1 .
C6 C7 H6 121.1 .
N2 C8 C7 122.2(5) .
N2 C8 C9 108.1(5) .
C7 C8 C9 129.8(5) .
N3 C9 O2 120.3(5) .
N3 C9 C8 118.1(5) .
O2 C9 C8 121.7(5) .
O2 C10 C11 104.7(4) .
O2 C10 H7 110.8 .
C11 C10 H7 110.8 .
O2 C10 H8 110.8 .
C11 C10 H8 110.8 .
H7 C10 H8 108.9 .
N3 C11 C10 103.8(5) .
N3 C11 H9 111.0 .
C10 C11 H9 111.0 .
N3 C11 H10 111.0 .
C10 C11 H10 111.0 .
H9 C11 H10 109.0 .
N7 C12 C13 103.0(5) .
N7 C12 H11 111.2 .
C13 C12 H11 111.2 .
N7 C12 H12 111.2 .
C13 C12 H12 111.2 .
H11 C12 H12 109.1 .
O3 C13 C12 103.8(4) .
O3 C13 H13 111.0 .
C12 C13 H13 111.0 .
O3 C13 H14 111.0 .
C12 C13 H14 111.0 .
H13 C13 H14 109.0 .
N7 C14 O3 119.5(5) .
N7 C14 C15 118.1(5) .
O3 C14 C15 122.4(5) .
N8 C15 C16 122.5(5) .
N8 C15 C14 108.3(5) .
C16 C15 C14 129.3(5) .
C15 C16 C17 118.0(5) .
C15 C16 H15 121.0 .
C17 C16 H15 121.0 .
C16 C17 C18 119.3(5) .
C16 C17 N10 125.7(5) .
C18 C17 N10 114.9(5) .
C19 C18 C17 118.4(5) .
C19 C18 H16 120.8 .
C17 C18 H16 120.8 .
N8 C19 C18 122.6(5) .
N8 C19 C20 108.4(5) .
C18 C19 C20 129.0(5) .
N9 C20 O4 119.6(5) .
N9 C20 C19 117.4(5) .
O4 C20 C19 123.1(5) .
O4 C21 C22 104.5(4) .
O4 C21 H17 110.9 .
C22 C21 H17 110.9 .
O4 C21 H18 110.9 .
C22 C21 H18 110.9 .
H17 C21 H18 108.9 .
N9 C22 C21 103.7(4) .
N9 C22 H19 111.0 .
C21 C22 H19 111.0 .
N9 C22 H20 111.0 .
C21 C22 H20 111.0 .
H19 C22 H20 109.0 .
N13 C23 C24 103.2(4) .
N13 C23 H21 111.1 .
C24 C23 H21 111.1 .
N13 C23 H22 111.1 .
C24 C23 H22 111.1 .
H21 C23 H22 109.1 .
O5 C24 C23 105.4(4) .
O5 C24 H23 110.7 .
C23 C24 H23 110.7 .
O5 C24 H24 110.7 .
C23 C24 H24 110.7 .
H23 C24 H24 108.8 .
N13 C25 O5 119.9(5) .
N13 C25 C26 117.6(5) .
O5 C25 C26 122.5(5) .
N14 C26 C27 121.9(5) .
N14 C26 C25 107.6(5) .
C27 C26 C25 130.4(6) .
C26 C27 C28 118.3(5) .
C26 C27 H25 120.8 .
C28 C27 H25 120.8 .
C29 C28 C27 120.0(5) .
C29 C28 N16 124.6(5) .
C27 C28 N16 115.4(5) .
C30 C29 C28 118.3(5) .
C30 C29 H26 120.8 .
C28 C29 H26 120.8 .
N14 C30 C29 122.3(5) .
N14 C30 C31 107.5(5) .
C29 C30 C31 130.2(6) .
N15 C31 O6 118.2(5) .
N15 C31 C30 117.9(5) .
O6 C31 C30 123.8(5) .
O6 C32 C33 104.3(4) .
O6 C32 H27 110.9 .
C33 C32 H27 110.9 .
O6 C32 H28 110.9 .
C33 C32 H28 110.9 .
H27 C32 H28 108.9 .
N15 C33 C32 103.7(5) .
N15 C33 H29 111.0 .
C32 C33 H29 111.0 .
N15 C33 H30 111.0 .
C32 C33 H30 111.0 .
H29 C33 H30 109.0 .
N19 C34 C35 103.4(4) .
N19 C34 H31 111.1 .
C35 C34 H31 111.1 .
N19 C34 H32 111.1 .
C35 C34 H32 111.1 .
H31 C34 H32 109.1 .
O7 C35 C34 104.6(4) .
O7 C35 H33 110.8 .
C34 C35 H33 110.8 .
O7 C35 H34 110.8 .
C34 C35 H34 110.8 .
H33 C35 H34 108.9 .
N19 C36 O7 119.2(5) .
N19 C36 C37 117.4(5) .
O7 C36 C37 123.4(5) .
N20 C37 C38 122.0(5) .
N20 C37 C36 107.5(5) .
C38 C37 C36 130.4(5) .
C37 C38 C39 118.2(5) .
C37 C38 H35 120.9 .
C39 C38 H35 120.9 .
C38 C39 N22 125.8(5) .
C38 C39 C40 119.8(5) .
N22 C39 C40 114.3(5) .
C41 C40 C39 118.1(5) .
C41 C40 H36 121.0 .
C39 C40 H36 121.0 .
N20 C41 C40 122.5(5) .
N20 C41 C42 108.0(5) .
C40 C41 C42 129.5(5) .
N21 C42 O8 119.1(5) .
N21 C42 C41 117.9(5) .
O8 C42 C41 123.0(5) .
O8 C43 C44 104.6(4) .
O8 C43 H37 110.8 .
C44 C43 H37 110.8 .
O8 C43 H38 110.8 .
C44 C43 H38 110.8 .
H37 C43 H38 108.9 .
N21 C44 C43 103.1(4) .
N21 C44 H39 111.1 .
C43 C44 H39 111.1 .
N21 C44 H40 111.1 .
C43 C44 H40 111.1 .
H39 C44 H40 109.1 .
O27 C46 O27 180.0 2_675
O25 C45 O26 109.6(10) .

loop_
_geom_bond_atom_site_label_1
_geom_bond_atom_site_label_2
_geom_bond_distance
_geom_bond_site_symmetry_2
Fe1 N2 1.917(4) .
Fe1 N8 1.922(4) .
Fe1 N9 1.981(5) .
Fe1 N3 1.987(5) .
Fe1 N1 1.989(5) .
Fe1 N7 1.994(5) .
Fe2 N14 1.897(4) .
Fe2 N20 1.905(5) .
Fe2 N13 1.967(5) .
Fe2 N21 1.968(5) .
Fe2 N15 1.970(5) .
Fe2 N19 1.973(5) .
Cl1 O10 1.433(4) .
Cl1 O9 1.433(4) .
Cl1 O12 1.436(5) .
Cl1 O11 1.443(4) .
Cl2 O14 1.410(5) .
Cl2 O13 1.437(4) .
Cl2 O16 1.442(5) .
Cl2 O15 1.448(4) .
Cl3 O18 1.434(5) .
Cl3 O20 1.438(4) .
Cl3 O17 1.441(4) .
Cl3 O19 1.444(5) .
Cl4 O21 1.423(5) .
Cl4 O24 1.427(5) .
Cl4 O23 1.434(5) .
Cl4 O22 1.437(4) .
O1 C3 1.329(6) .
O1 C2 1.492(7) .
O2 C9 1.336(7) .
O2 C10 1.483(6) .
O3 C14 1.321(6) .
O3 C13 1.475(6) .
O4 C20 1.321(7) .
O4 C21 1.474(7) .
O5 C25 1.333(6) .
O5 C24 1.474(7) .
O6 C31 1.333(6) .
O6 C32 1.477(7) .
O7 C36 1.336(6) .
O7 C35 1.482(7) .
O8 C42 1.330(6) .
O8 C43 1.477(6) .
N1 C3 1.293(7) .
N1 C1 1.484(7) .
N2 C8 1.348(7) .
N2 C4 1.356(7) .
N3 C9 1.270(7) .
N3 C11 1.467(7) .
N4 N5 1.248(7) .
N4 C6 1.404(7) .
N5 N6 1.121(6) .
N7 C14 1.291(7) .
N7 C12 1.459(7) .
N8 C19 1.330(7) .
N8 C15 1.345(7) .
N9 C20 1.301(7) .
N9 C22 1.476(7) .
N10 N11 1.253(7) .
N10 C17 1.418(7) .
N11 N12 1.125(7) .
N13 C25 1.278(7) .
N13 C23 1.478(7) .
N14 C30 1.353(7) .
N14 C26 1.357(7) .
N15 C31 1.300(7) .
N15 C33 1.463(7) .
N16 N17 1.232(8) .
N16 C28 1.424(7) .
N17 N18 1.146(8) .
N19 C36 1.275(7) .
N19 C34 1.466(7) .
N20 C37 1.341(7) .
N20 C41 1.352(7) .
N21 C42 1.293(7) .
N21 C44 1.479(7) .
N22 N23 1.251(7) .
N22 C39 1.402(7) .
N23 N24 1.123(7) .
C1 C2 1.526(8) .
C1 H1 0.9900 .
C1 H2 0.9900 .
C2 H3 0.9900 .
C2 H4 0.9900 .
C3 C4 1.452(8) .
C4 C5 1.352(8) .
C5 C6 1.411(8) .
C5 H5 0.9500 .
C6 C7 1.401(8) .
C7 C8 1.384(8) .
C7 H6 0.9500 .
C8 C9 1.471(8) .
C10 C11 1.535(8) .
C10 H7 0.9900 .
C10 H8 0.9900 .
C11 H9 0.9900 .
C11 H10 0.9900 .
C12 C13 1.541(8) .
C12 H11 0.9900 .
C12 H12 0.9900 .
C13 H13 0.9900 .
C13 H14 0.9900 .
C14 C15 1.467(8) .
C15 C16 1.374(8) .
C16 C17 1.396(8) .
C16 H15 0.9500 .
C17 C18 1.397(8) .
C18 C19 1.371(8) .
C18 H16 0.9500 .
C19 C20 1.468(8) .
C21 C22 1.525(8) .
C21 H17 0.9900 .
C21 H18 0.9900 .
C22 H19 0.9900 .
C22 H20 0.9900 .
C23 C24 1.528(8) .
C23 H21 0.9900 .
C23 H22 0.9900 .
C24 H23 0.9900 .
C24 H24 0.9900 .
C25 C26 1.454(8) .
C26 C27 1.374(8) .
C27 C28 1.400(8) .
C27 H25 0.9500 .
C28 C29 1.390(8) .
C29 C30 1.373(8) .
C29 H26 0.9500 .
C30 C31 1.461(8) .
C32 C33 1.535(8) .
C32 H27 0.9900 .
C32 H28 0.9900 .
C33 H29 0.9900 .
C33 H30 0.9900 .
C34 C35 1.528(8) .
C34 H31 0.9900 .
C34 H32 0.9900 .
C35 H33 0.9900 .
C35 H34 0.9900 .
C36 C37 1.465(8) .
C37 C38 1.384(8) .
C38 C39 1.386(8) .
C38 H35 0.9500 .
C39 C40 1.405(7) .
C40 C41 1.363(8) .
C40 H36 0.9500 .
C41 C42 1.460(8) .
C43 C44 1.548(8) .
C43 H37 0.9900 .
C43 H38 0.9900 .
C44 H39 0.9900 .
C44 H40 0.9900 .
O27 C46 1.216(11) .
C46 O27 1.216(11) 2_675
O25 C45 1.441(12) .
O26 C45 1.471(17) .

loop_
_geom_torsion_atom_site_label_1
_geom_torsion_atom_site_label_2
_geom_torsion_atom_site_label_3
_geom_torsion_atom_site_label_4
_geom_torsion
N13 Fe2 N14 C30 -179.4(4)
N21 Fe2 N14 C30 -90.8(4)
N15 Fe2 N14 C30 1.6(4)
N19 Fe2 N14 C30 88.5(4)
N13 Fe2 N14 C26 -2.6(4)
N21 Fe2 N14 C26 86.1(4)
N15 Fe2 N14 C26 178.4(4)
N19 Fe2 N14 C26 -94.6(4)
C3 N1 C1 C2 -16.0(6)
Fe1 N1 C1 C2 168.6(4)
C3 O1 C2 C1 -17.4(6)
N1 C1 C2 O1 19.9(6)
C1 N1 C3 O1 5.5(7)
Fe1 N1 C3 O1 -177.9(4)
C1 N1 C3 C4 -173.9(5)
Fe1 N1 C3 C4 2.8(6)
C2 O1 C3 N1 8.1(6)
C2 O1 C3 C4 -172.6(5)
C8 N2 C4 C5 1.3(8)
Fe1 N2 C4 C5 -178.3(4)
C8 N2 C4 C3 -179.4(5)
Fe1 N2 C4 C3 0.9(6)
N1 C3 C4 C5 176.8(6)
O1 C3 C4 C5 -2.6(10)
N1 C3 C4 N2 -2.4(7)
O1 C3 C4 N2 178.3(5)
N2 C4 C5 C6 0.2(8)
C3 C4 C5 C6 -178.9(5)
N5 N4 C6 C7 170.6(5)
N5 N4 C6 C5 -10.6(8)
C4 C5 C6 C7 -2.0(8)
C4 C5 C6 N4 179.3(5)
N4 C6 C7 C8 -178.9(5)
C5 C6 C7 C8 2.2(8)
C4 N2 C8 C7 -1.0(8)
Fe1 N2 C8 C7 178.6(4)
C4 N2 C8 C9 177.9(5)
Fe1 N2 C8 C9 -2.5(6)
C6 C7 C8 N2 -0.7(9)
C6 C7 C8 C9 -179.4(5)
C11 N3 C9 O2 -0.5(7)
Fe1 N3 C9 O2 177.8(4)
C11 N3 C9 C8 -179.6(5)
Fe1 N3 C9 C8 -1.4(7)
C10 O2 C9 N3 0.6(7)
C10 O2 C9 C8 179.7(5)
N2 C8 C9 N3 2.4(7)
C7 C8 C9 N3 -178.7(6)
N2 C8 C9 O2 -176.7(5)
C7 C8 C9 O2 2.1(10)
C9 O2 C10 C11 -0.4(6)
C9 N3 C11 C10 0.1(6)
Fe1 N3 C11 C10 -177.5(4)
O2 C10 C11 N3 0.2(6)
C14 N7 C12 C13 -12.2(6)
Fe1 N7 C12 C13 176.2(4)
C14 O3 C13 C12 -14.6(6)
N7 C12 C13 O3 16.2(6)
C12 N7 C14 O3 3.1(7)
Fe1 N7 C14 O3 177.1(4)
C12 N7 C14 C15 -174.6(5)
Fe1 N7 C14 C15 -0.7(7)
C13 O3 C14 N7 8.0(7)
C13 O3 C14 C15 -174.3(5)
C19 N8 C15 C16 1.3(8)
Fe1 N8 C15 C16 178.8(4)
C19 N8 C15 C14 -178.8(5)
Fe1 N8 C15 C14 -1.3(6)
N7 C14 C15 N8 1.3(7)
O3 C14 C15 N8 -176.4(5)
N7 C14 C15 C16 -178.9(6)
O3 C14 C15 C16 3.5(9)
N8 C15 C16 C17 -0.8(8)
C14 C15 C16 C17 179.4(5)
C15 C16 C17 C18 -0.6(8)
C15 C16 C17 N10 -178.0(5)
N11 N10 C17 C16 -16.2(8)
N11 N10 C17 C18 166.3(5)
C16 C17 C18 C19 1.4(8)
N10 C17 C18 C19 179.1(5)
C15 N8 C19 C18 -0.4(8)
Fe1 N8 C19 C18 -177.9(4)
C15 N8 C19 C20 -179.4(5)
Fe1 N8 C19 C20 3.1(6)
C17 C18 C19 N8 -0.9(8)
C17 C18 C19 C20 177.8(5)
C22 N9 C20 O4 1.1(7)
Fe1 N9 C20 O4 -179.9(4)
C22 N9 C20 C19 -178.1(5)
Fe1 N9 C20 C19 0.9(6)
C21 O4 C20 N9 7.4(7)
C21 O4 C20 C19 -173.4(5)
N8 C19 C20 N9 -2.5(7)
C18 C19 C20 N9 178.6(6)
N8 C19 C20 O4 178.4(5)
C18 C19 C20 O4 -0.5(9)
C20 O4 C21 C22 -12.1(6)
C20 N9 C22 C21 -8.8(6)
Fe1 N9 C22 C21 172.6(4)
O4 C21 C22 N9 12.7(6)
C25 N13 C23 C24 -2.6(6)
Fe2 N13 C23 C24 -179.7(4)
C25 O5 C24 C23 -4.1(6)
N13 C23 C24 O5 4.1(6)
C23 N13 C25 O5 0.0(7)
Fe2 N13 C25 O5 177.8(4)
C23 N13 C25 C26 -179.4(5)
Fe2 N13 C25 C26 -1.6(6)
C24 O5 C25 N13 2.8(7)
C24 O5 C25 C26 -177.8(5)
C30 N14 C26 C27 -2.3(8)
Fe2 N14 C26 C27 -179.2(4)
C30 N14 C26 C25 179.2(5)
Fe2 N14 C26 C25 2.4(6)
N13 C25 C26 N14 -0.4(7)
O5 C25 C26 N14 -179.8(5)
N13 C25 C26 C27 -178.6(5)
O5 C25 C26 C27 2.0(9)
N14 C26 C27 C28 1.5(8)
C25 C26 C27 C28 179.6(6)
C26 C27 C28 C29 -0.4(8)
C26 C27 C28 N16 179.7(5)
N17 N16 C28 C29 8.3(9)
N17 N16 C28 C27 -171.7(5)
C27 C28 C29 C30 0.1(8)
N16 C28 C29 C30 -180.0(5)
C26 N14 C30 C29 2.0(8)
Fe2 N14 C30 C29 178.8(4)
C26 N14 C30 C31 -178.6(4)
Fe2 N14 C30 C31 -1.8(6)
C28 C29 C30 N14 -0.9(8)
C28 C29 C30 C31 179.9(5)
C33 N15 C31 O6 0.6(7)
Fe2 N15 C31 O6 178.8(4)
C33 N15 C31 C30 -177.9(5)
Fe2 N15 C31 C30 0.3(6)
C32 O6 C31 N15 -7.3(7)
C32 O6 C31 C30 171.2(5)
N14 C30 C31 N15 0.9(7)
C29 C30 C31 N15 -179.8(6)
N14 C30 C31 O6 -177.6(5)
C29 C30 C31 O6 1.8(9)
C31 O6 C32 C33 10.2(6)
C31 N15 C33 C32 6.0(6)
Fe2 N15 C33 C32 -171.5(4)
O6 C32 C33 N15 -9.8(6)
C36 N19 C34 C35 -6.3(6)
Fe2 N19 C34 C35 -179.9(4)
C36 O7 C35 C34 -7.9(6)
N19 C34 C35 O7 8.6(6)
C34 N19 C36 O7 1.3(7)
Fe2 N19 C36 O7 176.4(4)
C34 N19 C36 C37 -176.3(5)
Fe2 N19 C36 C37 -1.1(7)
C35 O7 C36 N19 4.5(7)
C35 O7 C36 C37 -178.0(5)
C41 N20 C37 C38 0.7(8)
Fe2 N20 C37 C38 -178.5(4)
C41 N20 C37 C36 178.5(5)
Fe2 N20 C37 C36 -0.7(6)
N19 C36 C37 N20 1.2(7)
O7 C36 C37 N20 -176.3(5)
N19 C36 C37 C38 178.7(6)
O7 C36 C37 C38 1.3(9)
N20 C37 C38 C39 1.6(8)
C36 C37 C38 C39 -175.6(5)
C37 C38 C39 N22 176.2(5)
C37 C38 C39 C40 -2.6(8)
N23 N22 C39 C38 2.3(8)
N23 N22 C39 C40 -178.9(5)
C38 C39 C40 C41 1.4(8)
N22 C39 C40 C41 -177.5(5)
C37 N20 C41 C40 -2.0(8)
Fe2 N20 C41 C40 177.2(4)
C37 N20 C41 C42 179.3(5)
Fe2 N20 C41 C42 -1.5(6)
C39 C40 C41 N20 0.9(8)
C39 C40 C41 C42 179.3(5)
C44 N21 C42 O8 -0.5(7)
Fe2 N21 C42 O8 177.4(4)
C44 N21 C42 C41 178.5(5)
Fe2 N21 C42 C41 -3.6(6)
C43 O8 C42 N21 -4.0(6)
C43 O8 C42 C41 177.0(5)
N20 C41 C42 N21 3.3(7)
C40 C41 C42 N21 -175.3(6)
N20 C41 C42 O8 -177.7(5)
C40 C41 C42 O8 3.7(9)
C42 O8 C43 C44 6.4(6)
C42 N21 C44 C43 4.5(6)
Fe2 N21 C44 C43 -172.6(4)
O8 C43 C44 N21 -6.6(6)
